data_7008882
loop_
_publ_author_name
'Severn, John R.'
'Duchateau, Robbert'
'van Santen, Rutger A.'
'Ellis, Dianne D.'
'Spek, Anthony L.'
'Yap, Glenn P. A.'

_publ_section_title
;
 Silsesquioxane-bonded zirconocene complexes; soluble models for
 silica-tethered olefin polymerization catalysts
;
_journal_issue 11
_journal_name_full 'Dalton Transactions'
_journal_page_first 2293
_journal_paper_doi 10.1039/b300698k
_journal_year 2003
_chemical_formula_sum 'C55 H86 O12 Si8'
_chemical_formula_weight 1163.96
_chemical_name_systematic
; 
? 
;
_space_group_IT_number 14
_symmetry_cell_setting monoclinic
_symmetry_space_group_name_Hall '-P 2yn'
_symmetry_space_group_name_H-M 'P 1 21/n 1'
_atom_sites_solution_hydrogens geom
_atom_sites_solution_primary direct
_atom_sites_solution_secondary difmap
_audit_creation_method SHELXL-97
_cell_angle_alpha 90.00
_cell_angle_beta 91.441(2)
_cell_angle_gamma 90.00
_cell_formula_units_Z 4
_cell_length_a 10.489(1)
_cell_length_b 30.222(3)
_cell_length_c 19.520(2)
_cell_measurement_reflns_used 'reflections from 60 data frames'
_cell_measurement_temperature 203(2)
_cell_measurement_theta_max 20.82
_cell_measurement_theta_min 1.70
_cell_volume 6185.9(11)
_computing_cell_refinement 'Bruker SMART'
_computing_data_collection 'Bruker SMART'
_computing_data_reduction 'Bruker SHELXTL'
_computing_molecular_graphics 'Bruker SHELXTL'
_computing_publication_material 'Bruker SHELXTL'
_computing_structure_refinement 'SHELXL-97 (Sheldrick, 1997)'
_computing_structure_solution 'SHELXS-97 (Sheldrick, 1990)'
_diffrn_ambient_temperature 203(2)
_diffrn_measured_fraction_theta_full 1.000
_diffrn_measured_fraction_theta_max 1.000
_diffrn_measurement_device_type 'CCD area detector'
_diffrn_measurement_method 'phi and omega scans'
_diffrn_radiation_monochromator graphite
_diffrn_radiation_source 'fine-focus sealed tube'
_diffrn_radiation_type MoK\a
_diffrn_radiation_wavelength 0.71073
_diffrn_reflns_av_R_equivalents 0.1528
_diffrn_reflns_av_sigmaI/netI 0.1721
_diffrn_reflns_limit_h_max 10
_diffrn_reflns_limit_h_min -10
_diffrn_reflns_limit_k_max 30
_diffrn_reflns_limit_k_min 0
_diffrn_reflns_limit_l_max 19
_diffrn_reflns_limit_l_min 0
_diffrn_reflns_number 48896
_diffrn_reflns_theta_full 20.82
_diffrn_reflns_theta_max 20.82
_diffrn_reflns_theta_min 1.70
_diffrn_standards_decay_% <1
_diffrn_standards_number '50 standard frames at start and end'
_exptl_absorpt_coefficient_mu 0.230
_exptl_absorpt_correction_T_max 0.928078
_exptl_absorpt_correction_T_min 0.659615
_exptl_absorpt_correction_type multi-scan
_exptl_absorpt_process_details 'Blessing,R., Acta Cryst. (1995) A51 33-38.'
_exptl_crystal_colour colourless
_exptl_crystal_density_diffrn 1.250
_exptl_crystal_density_method 'not measured'
_exptl_crystal_description block
_exptl_crystal_F_000 2496
_exptl_crystal_size_max 0.2
_exptl_crystal_size_mid 0.1
_exptl_crystal_size_min 0.1
_refine_diff_density_max 0.312
_refine_diff_density_min -0.353
_refine_diff_density_rms 0.058
_refine_ls_extinction_method none
_refine_ls_goodness_of_fit_ref 1.040
_refine_ls_hydrogen_treatment mixed
_refine_ls_matrix_type full
_refine_ls_number_parameters 731
_refine_ls_number_reflns 6485
_refine_ls_number_restraints 204
_refine_ls_restrained_S_all 1.034
_refine_ls_R_factor_all 0.0886
_refine_ls_R_factor_gt 0.0479
_refine_ls_shift/su_max 0.015
_refine_ls_shift/su_mean 0.006
_refine_ls_structure_factor_coef Fsqd
_refine_ls_weighting_details 'calc w=1/[\s^2^(Fo^2^)+(0.0600P)^2^+0.0000P] where P=(Fo^2^+2Fc^2^)/3'
_refine_ls_weighting_scheme calc
_refine_ls_wR_factor_gt 0.1080
_refine_ls_wR_factor_ref 0.1191
_reflns_number_gt 3958
_reflns_number_total 6485
_reflns_threshold_expression >2sigma(I)
_cod_data_source_file 201605_201607.txt
_cod_data_source_block rd010
_cod_depositor_comments
;
The following automatic conversions were performed:
'_symmetry_cell_setting' value 'Monoclinic' changed to 'monoclinic'
according to '/home/saulius/struct/CIF-dictionaries/cif_core.dic'
dictionary named 'cif_core.dic' version 2.4.1 from 2010-06-29.

Automatic conversion script
Id: cif_fix_enum 1527 2010-12-29 10:47:43Z saulius 
;
_cod_original_cell_volume 6186(1)
_cod_original_sg_symbol_H-M P2(1)/n
_cod_database_code 7008882

loop_
_symmetry_equiv_pos_as_xyz
'x, y, z'
'-x+1/2, y+1/2, -z+1/2'
'-x, -y, -z'
'x-1/2, -y-1/2, z-1/2'

loop_
_atom_site_label
_atom_site_type_symbol
_atom_site_fract_x
_atom_site_fract_y
_atom_site_fract_z
_atom_site_U_iso_or_equiv
_atom_site_adp_type
_atom_site_occupancy
_atom_site_symmetry_multiplicity
_atom_site_calc_flag
_atom_site_refinement_flags
_atom_site_disorder_assembly
_atom_site_disorder_group
Si1 Si 1.28462(13) 0.42549(4) -0.25399(7) 0.0303(4) Uani 1 1 d . . .
Si2 Si 1.55701(13) 0.38096(4) -0.25052(7) 0.0300(4) Uani 1 1 d . . .
Si3 Si 1.19255(13) 0.36027(5) -0.36688(7) 0.0335(4) Uani 1 1 d . . .
Si4 Si 1.19400(13) 0.36202(5) -0.14177(7) 0.0325(4) Uani 1 1 d . . .
Si5 Si 1.46772(13) 0.31654(5) -0.13896(7) 0.0348(4) Uani 1 1 d . . .
Si6 Si 1.46482(13) 0.31487(4) -0.36223(7) 0.0327(4) Uani 1 1 d . . .
Si7 Si 1.10060(13) 0.29740(4) -0.25392(7) 0.0338(4) Uani 1 1 d . . .
Si8 Si 1.37379(13) 0.25131(4) -0.25004(8) 0.0347(4) Uani 1 1 d . . .
O1 O 1.4326(3) 0.41309(9) -0.25257(16) 0.0321(8) Uani 1 1 d . . .
O2 O 1.2155(3) 0.40522(10) -0.32197(16) 0.0355(9) Uani 1 1 d . . .
O3 O 1.2178(3) 0.40701(10) -0.18585(15) 0.0354(9) Uani 1 1 d . . .
O4 O 1.5539(3) 0.35081(10) -0.18178(16) 0.0400(9) Uani 1 1 d . . .
O5 O 1.5512(3) 0.34872(10) -0.31652(16) 0.0378(9) Uani 1 1 d . . .
O6 O 1.3295(3) 0.33761(11) -0.38017(16) 0.0398(9) Uani 1 1 d . . .
O7 O 1.1042(3) 0.32689(10) -0.32339(16) 0.0402(9) Uani 1 1 d . . .
O8 O 1.1029(3) 0.32946(10) -0.18717(16) 0.0393(9) Uani 1 1 d . . .
O9 O 1.3293(3) 0.33862(11) -0.12669(17) 0.0460(10) Uani 1 1 d . . .
O10 O 1.4467(3) 0.27142(10) -0.18309(16) 0.0402(9) Uani 1 1 d . A .
O11 O 1.4398(3) 0.27010(10) -0.31813(16) 0.0378(9) Uani 1 1 d . A .
O12 O 1.2276(3) 0.26646(10) -0.24988(17) 0.0399(9) Uani 1 1 d . A .
C1 C 1.2671(5) 0.48684(15) -0.2560(3) 0.0342(13) Uani 1 1 d . . .
H1A H 1.1756 0.4949 -0.2574 0.041 Uiso 1 1 calc R . .
C2 C 1.3337(5) 0.50737(16) -0.3161(3) 0.0334(13) Uani 1 1 d . . .
C3 C 1.3102(5) 0.50258(18) -0.3856(3) 0.0482(15) Uani 1 1 d . . .
H3A H 1.2427 0.4847 -0.4018 0.058 Uiso 1 1 calc R . .
C4 C 1.3870(6) 0.5244(2) -0.4310(3) 0.0568(17) Uani 1 1 d . . .
H4A H 1.3708 0.5213 -0.4783 0.068 Uiso 1 1 calc R . .
C5 C 1.4863(6) 0.5505(2) -0.4084(4) 0.0589(17) Uani 1 1 d . . .
H5A H 1.5380 0.5648 -0.4402 0.071 Uiso 1 1 calc R . .
C6 C 1.5104(5) 0.55591(16) -0.3393(4) 0.0513(16) Uani 1 1 d . . .
H6A H 1.5777 0.5742 -0.3239 0.062 Uiso 1 1 calc R . .
C7 C 1.4345(5) 0.53414(16) -0.2920(3) 0.0374(14) Uani 1 1 d . . .
C8 C 1.4334(5) 0.53496(16) -0.2177(3) 0.0382(14) Uani 1 1 d . . .
C9 C 1.5110(5) 0.55757(18) -0.1704(3) 0.0544(16) Uani 1 1 d . . .
H9A H 1.5787 0.5753 -0.1851 0.065 Uiso 1 1 calc R . .
C10 C 1.4863(6) 0.5534(2) -0.1014(4) 0.0645(18) Uani 1 1 d . . .
H10A H 1.5387 0.5680 -0.0689 0.077 Uiso 1 1 calc R . .
C11 C 1.3857(6) 0.5280(2) -0.0797(3) 0.0673(19) Uani 1 1 d . . .
H11A H 1.3693 0.5261 -0.0327 0.081 Uiso 1 1 calc R . .
C12 C 1.3082(5) 0.50508(17) -0.1267(3) 0.0497(15) Uani 1 1 d . . .
H12A H 1.2402 0.4876 -0.1118 0.060 Uiso 1 1 calc R . .
C13 C 1.3330(5) 0.50849(16) -0.1955(3) 0.0350(13) Uani 1 1 d . . .
C14 C 1.7038(5) 0.44317(18) -0.3177(3) 0.0513(16) Uani 1 1 d . . .
H14A H 1.7085 0.4230 -0.3568 0.062 Uiso 1 1 calc R . .
H14B H 1.6246 0.4602 -0.3228 0.062 Uiso 1 1 calc R . .
C15 C 1.8171(6) 0.4750(2) -0.3187(4) 0.076(2) Uani 1 1 d . . .
H15A H 1.8966 0.4579 -0.3193 0.092 Uiso 1 1 calc R . .
H15B H 1.8120 0.4929 -0.3605 0.092 Uiso 1 1 calc R . .
C16 C 1.8189(5) 0.5050(2) -0.2568(4) 0.072(2) Uani 1 1 d . . .
H16A H 1.8947 0.5240 -0.2575 0.086 Uiso 1 1 calc R . .
H16B H 1.7434 0.5241 -0.2584 0.086 Uiso 1 1 calc R . .
C17 C 1.8203(6) 0.4784(2) -0.1921(4) 0.077(2) Uani 1 1 d . . .
H17A H 1.8178 0.4985 -0.1528 0.093 Uiso 1 1 calc R . .
H17B H 1.9001 0.4616 -0.1886 0.093 Uiso 1 1 calc R . .
C18 C 1.7082(5) 0.44661(18) -0.1894(3) 0.0545(16) Uani 1 1 d . . .
H18A H 1.6290 0.4637 -0.1870 0.065 Uiso 1 1 calc R . .
H18B H 1.7163 0.4287 -0.1477 0.065 Uiso 1 1 calc R . .
C19 C 1.7001(4) 0.41595(16) -0.2514(3) 0.0383(14) Uani 1 1 d . . .
H19A H 1.7757 0.3964 -0.2498 0.046 Uiso 1 1 calc R . .
C20 C 1.0002(5) 0.40566(19) -0.4403(3) 0.0539(16) Uani 1 1 d . . .
H20A H 0.9367 0.3910 -0.4121 0.065 Uiso 1 1 calc R . .
H20B H 1.0292 0.4323 -0.4158 0.065 Uiso 1 1 calc R . .
C21 C 0.9376(6) 0.4192(2) -0.5081(3) 0.0699(19) Uani 1 1 d . . .
H21A H 0.8973 0.3933 -0.5296 0.084 Uiso 1 1 calc R . .
H21B H 0.8706 0.4410 -0.4995 0.084 Uiso 1 1 calc R . .
C22 C 1.0324(6) 0.4388(2) -0.5563(3) 0.072(2) Uani 1 1 d . . .
H22A H 0.9895 0.4456 -0.6002 0.087 Uiso 1 1 calc R . .
H22B H 1.0661 0.4665 -0.5370 0.087 Uiso 1 1 calc R . .
C23 C 1.1401(6) 0.4075(2) -0.5679(3) 0.0674(19) Uani 1 1 d . . .
H23A H 1.2019 0.4215 -0.5978 0.081 Uiso 1 1 calc R . .
H23B H 1.1072 0.3809 -0.5911 0.081 Uiso 1 1 calc R . .
C24 C 1.2073(5) 0.39405(19) -0.5007(3) 0.0512(16) Uani 1 1 d . . .
H24A H 1.2493 0.4200 -0.4803 0.061 Uiso 1 1 calc R . .
H24B H 1.2733 0.3721 -0.5103 0.061 Uiso 1 1 calc R . .
C25 C 1.1140(4) 0.37445(16) -0.4489(2) 0.0387(14) Uani 1 1 d . . .
H25A H 1.0802 0.3466 -0.4690 0.046 Uiso 1 1 calc R . .
C26 C 1.0046(5) 0.40694(19) -0.0707(3) 0.0486(15) Uani 1 1 d . . .
H26A H 0.9404 0.3927 -0.1006 0.058 Uiso 1 1 calc R . .
H26B H 1.0330 0.4339 -0.0935 0.058 Uiso 1 1 calc R . .
C27 C 0.9435(5) 0.4194(2) -0.0028(3) 0.0609(18) Uani 1 1 d . . .
H27A H 0.8742 0.4405 -0.0116 0.073 Uiso 1 1 calc R . .
H27B H 0.9070 0.3929 0.0180 0.073 Uiso 1 1 calc R . .
C28 C 1.0406(6) 0.4395(2) 0.0459(3) 0.0654(18) Uani 1 1 d . . .
H28A H 1.0003 0.4465 0.0894 0.078 Uiso 1 1 calc R . .
H28B H 1.0725 0.4672 0.0265 0.078 Uiso 1 1 calc R . .
C29 C 1.1509(5) 0.4081(2) 0.0590(3) 0.0629(18) Uani 1 1 d . . .
H29A H 1.1200 0.3813 0.0816 0.075 Uiso 1 1 calc R . .
H29B H 1.2141 0.4222 0.0897 0.075 Uiso 1 1 calc R . .
C30 C 1.2139(5) 0.39532(19) -0.0079(3) 0.0504(16) Uani 1 1 d . . .
H30A H 1.2811 0.3735 0.0019 0.060 Uiso 1 1 calc R . .
H30B H 1.2539 0.4216 -0.0275 0.060 Uiso 1 1 calc R . .
C31 C 1.1178(4) 0.37581(16) -0.0607(2) 0.0356(13) Uani 1 1 d . . .
H31A H 1.0850 0.3479 -0.0413 0.043 Uiso 1 1 calc R . .
C32 C 1.6113(5) 0.34403(17) -0.0224(3) 0.0478(15) Uani 1 1 d . . .
H32A H 1.6750 0.3564 -0.0530 0.057 Uiso 1 1 calc R . .
H32B H 1.5464 0.3668 -0.0153 0.057 Uiso 1 1 calc R . .
C33 C 1.6757(6) 0.3326(2) 0.0463(3) 0.0629(18) Uani 1 1 d . . .
H33A H 1.7196 0.3588 0.0648 0.075 Uiso 1 1 calc R . .
H33B H 1.6109 0.3237 0.0789 0.075 Uiso 1 1 calc R . .
C34 C 1.7706(6) 0.2955(2) 0.0386(3) 0.078(2) Uani 1 1 d . . .
H34A H 1.8069 0.2877 0.0838 0.093 Uiso 1 1 calc R . .
H34B H 1.8404 0.3056 0.0100 0.093 Uiso 1 1 calc R . .
C35 C 1.7096(7) 0.2548(2) 0.0063(3) 0.086(2) Uani 1 1 d . . .
H35A H 1.6459 0.2427 0.0370 0.103 Uiso 1 1 calc R . .
H35B H 1.7749 0.2321 -0.0002 0.103 Uiso 1 1 calc R . .
C36 C 1.6457(5) 0.26617(18) -0.0631(3) 0.0604(17) Uani 1 1 d . . .
H36A H 1.7112 0.2750 -0.0953 0.072 Uiso 1 1 calc R . .
H36B H 1.6029 0.2398 -0.0816 0.072 Uiso 1 1 calc R . .
C37 C 1.5482(4) 0.30358(16) -0.0570(2) 0.0360(13) Uani 1 1 d . . .
H37A H 1.4817 0.2930 -0.0259 0.043 Uiso 1 1 calc R . .
C38 C 1.6060(5) 0.34061(17) -0.4763(3) 0.0497(15) Uani 1 1 d . . .
H38A H 1.5387 0.3624 -0.4861 0.060 Uiso 1 1 calc R . .
H38B H 1.6695 0.3545 -0.4455 0.060 Uiso 1 1 calc R . .
C39 C 1.6693(6) 0.3280(2) -0.5432(3) 0.0685(19) Uani 1 1 d . . .
H39A H 1.7085 0.3543 -0.5633 0.082 Uiso 1 1 calc R . .
H39B H 1.6048 0.3167 -0.5759 0.082 Uiso 1 1 calc R . .
C40 C 1.7712(6) 0.2927(2) -0.5300(3) 0.085(2) Uani 1 1 d . . .
H40A H 1.8084 0.2839 -0.5735 0.101 Uiso 1 1 calc R . .
H40B H 1.8394 0.3048 -0.5004 0.101 Uiso 1 1 calc R . .
C41 C 1.7127(7) 0.2526(2) -0.4958(4) 0.093(3) Uani 1 1 d . . .
H41A H 1.6492 0.2392 -0.5271 0.112 Uiso 1 1 calc R . .
H41B H 1.7794 0.2305 -0.4863 0.112 Uiso 1 1 calc R . .
C42 C 1.6497(5) 0.26501(19) -0.4295(3) 0.0651(19) Uani 1 1 d . . .
H42A H 1.7148 0.2758 -0.3967 0.078 Uiso 1 1 calc R . .
H42B H 1.6103 0.2387 -0.4099 0.078 Uiso 1 1 calc R . .
C43 C 1.5482(5) 0.30067(16) -0.4405(3) 0.0389(14) Uani 1 1 d . . .
H43A H 1.4834 0.2881 -0.4727 0.047 Uiso 1 1 calc R . .
C44 C 0.9651(5) 0.22867(17) -0.3143(3) 0.0466(15) Uani 1 1 d . . .
H44A H 1.0485 0.2141 -0.3131 0.056 Uiso 1 1 calc R . .
H44B H 0.9571 0.2451 -0.3575 0.056 Uiso 1 1 calc R . .
C45 C 0.8597(5) 0.1930(2) -0.3127(3) 0.0631(18) Uani 1 1 d . . .
H45A H 0.7763 0.2071 -0.3202 0.076 Uiso 1 1 calc R . .
H45B H 0.8724 0.1718 -0.3498 0.076 Uiso 1 1 calc R . .
C46 C 0.8617(5) 0.16929(18) -0.2458(3) 0.0615(18) Uani 1 1 d . . .
H46A H 0.9428 0.1535 -0.2398 0.074 Uiso 1 1 calc R . .
H46B H 0.7927 0.1474 -0.2457 0.074 Uiso 1 1 calc R . .
C47 C 0.8456(5) 0.2013(2) -0.1873(3) 0.0627(18) Uani 1 1 d . . .
H47A H 0.8487 0.1851 -0.1438 0.075 Uiso 1 1 calc R . .
H47B H 0.7621 0.2157 -0.1918 0.075 Uiso 1 1 calc R . .
C48 C 0.9498(5) 0.23632(18) -0.1866(3) 0.0501(16) Uani 1 1 d . . .
H48A H 1.0319 0.2221 -0.1759 0.060 Uiso 1 1 calc R . .
H48B H 0.9331 0.2577 -0.1502 0.060 Uiso 1 1 calc R . .
C49 C 0.9590(5) 0.26106(16) -0.2549(3) 0.0402(14) Uani 1 1 d . . .
H49A H 0.8819 0.2797 -0.2614 0.048 Uiso 1 1 calc R . .
C50 C 1.2770(14) 0.1655(5) -0.2522(14) 0.071(5) Uani 0.435(14) 1 d PDU A 1
H50A H 1.2483 0.1730 -0.2989 0.085 Uiso 0.435(14) 1 calc PR A 1
H50B H 1.2105 0.1750 -0.2210 0.085 Uiso 0.435(14) 1 calc PR A 1
C51 C 1.2926(17) 0.1152(5) -0.2468(15) 0.096(7) Uani 0.435(14) 1 d PDU A 1
H51A H 1.2925 0.1070 -0.1982 0.116 Uiso 0.435(14) 1 calc PR A 1
H51B H 1.2180 0.1013 -0.2689 0.116 Uiso 0.435(14) 1 calc PR A 1
C52 C 1.4020(15) 0.0976(5) -0.2755(12) 0.060(5) Uani 0.435(14) 1 d PDU A 1
H52A H 1.3923 0.0987 -0.3255 0.072 Uiso 0.435(14) 1 calc PR A 1
H52B H 1.4098 0.0665 -0.2621 0.072 Uiso 0.435(14) 1 calc PR A 1
C53 C 1.5235(15) 0.1216(6) -0.2543(14) 0.071(6) Uani 0.435(14) 1 d PDU A 1
H53A H 1.5930 0.1118 -0.2833 0.086 Uiso 0.435(14) 1 calc PR A 1
H53B H 1.5464 0.1140 -0.2067 0.086 Uiso 0.435(14) 1 calc PR A 1
C54 C 1.5080(19) 0.1719(6) -0.2606(14) 0.074(6) Uani 0.435(14) 1 d PDU A 1
H54A H 1.5803 0.1859 -0.2363 0.088 Uiso 0.435(14) 1 calc PR A 1
H54B H 1.5137 0.1798 -0.3091 0.088 Uiso 0.435(14) 1 calc PR A 1
C55 C 1.395(2) 0.1903(6) -0.2357(14) 0.048(6) Uani 0.435(14) 1 d PDU A 1
H55A H 1.4051 0.1875 -0.1853 0.058 Uiso 0.435(14) 1 calc PR A 1
C50' C 1.3047(15) 0.1686(4) -0.2049(8) 0.062(4) Uani 0.565(14) 1 d PDU A 2
H50C H 1.3453 0.1771 -0.1611 0.075 Uiso 0.565(14) 1 calc PR A 2
H50D H 1.2174 0.1802 -0.2055 0.075 Uiso 0.565(14) 1 calc PR A 2
C51' C 1.2993(13) 0.1180(4) -0.2090(7) 0.051(4) Uani 0.565(14) 1 d PDU A 2
H51C H 1.2790 0.1063 -0.1637 0.061 Uiso 0.565(14) 1 calc PR A 2
H51D H 1.2296 0.1095 -0.2408 0.061 Uiso 0.565(14) 1 calc PR A 2
C52' C 1.4135(14) 0.0976(4) -0.2308(10) 0.070(5) Uani 0.565(14) 1 d PDU A 2
H52C H 1.3927 0.0672 -0.2446 0.084 Uiso 0.565(14) 1 calc PR A 2
H52D H 1.4723 0.0957 -0.1911 0.084 Uiso 0.565(14) 1 calc PR A 2
C53' C 1.4824(18) 0.1186(5) -0.2876(7) 0.067(5) Uani 0.565(14) 1 d PDU A 2
H53C H 1.4415 0.1095 -0.3310 0.080 Uiso 0.565(14) 1 calc PR A 2
H53D H 1.5699 0.1072 -0.2870 0.080 Uiso 0.565(14) 1 calc PR A 2
C54' C 1.4879(14) 0.1692(5) -0.2856(6) 0.030(3) Uani 0.565(14) 1 d PDU A 2
H54C H 1.5603 0.1783 -0.2562 0.036 Uiso 0.565(14) 1 calc PR A 2
H54D H 1.5030 0.1802 -0.3319 0.036 Uiso 0.565(14) 1 calc PR A 2
C55' C 1.3747(16) 0.1892(5) -0.2609(11) 0.049(5) Uani 0.565(14) 1 d PDU A 2
H55B H 1.3146 0.1852 -0.3003 0.058 Uiso 0.565(14) 1 calc PR A 2

loop_
_atom_site_aniso_label
_atom_site_aniso_U_11
_atom_site_aniso_U_22
_atom_site_aniso_U_33
_atom_site_aniso_U_23
_atom_site_aniso_U_13
_atom_site_aniso_U_12
Si1 0.0352(10) 0.0158(8) 0.0397(9) -0.0006(7) 0.0002(7) 0.0016(7)
Si2 0.0321(9) 0.0171(8) 0.0408(9) -0.0005(7) 0.0009(7) -0.0013(7)
Si3 0.0333(9) 0.0228(9) 0.0444(10) -0.0014(7) -0.0013(7) -0.0003(7)
Si4 0.0326(9) 0.0220(9) 0.0429(10) 0.0005(7) 0.0038(7) 0.0024(7)
Si5 0.0330(9) 0.0270(9) 0.0442(10) 0.0064(7) 0.0007(7) 0.0030(7)
Si6 0.0355(9) 0.0177(9) 0.0450(10) -0.0049(7) 0.0032(7) -0.0007(7)
Si7 0.0295(9) 0.0224(9) 0.0495(10) -0.0030(8) 0.0028(7) -0.0015(7)
Si8 0.0323(9) 0.0163(8) 0.0556(11) -0.0006(8) 0.0044(7) -0.0004(7)
O1 0.030(2) 0.0199(19) 0.047(2) 0.0009(16) -0.0038(15) 0.0019(16)
O2 0.047(2) 0.019(2) 0.041(2) -0.0006(16) -0.0059(16) 0.0042(16)
O3 0.046(2) 0.021(2) 0.039(2) -0.0019(16) 0.0054(16) 0.0041(16)
O4 0.043(2) 0.034(2) 0.043(2) 0.0128(18) 0.0005(17) -0.0063(17)
O5 0.039(2) 0.028(2) 0.047(2) -0.0094(17) 0.0025(17) -0.0049(16)
O6 0.034(2) 0.041(2) 0.045(2) -0.0029(18) 0.0043(16) 0.0071(17)
O7 0.041(2) 0.032(2) 0.047(2) 0.0028(18) -0.0005(17) -0.0078(17)
O8 0.039(2) 0.027(2) 0.052(2) -0.0070(18) 0.0054(17) -0.0023(16)
O9 0.031(2) 0.049(3) 0.057(2) 0.0098(19) 0.0006(17) 0.0103(18)
O10 0.041(2) 0.027(2) 0.053(2) 0.0035(18) -0.0054(17) -0.0007(17)
O11 0.043(2) 0.018(2) 0.052(2) 0.0001(17) 0.0063(17) -0.0005(16)
O12 0.029(2) 0.031(2) 0.060(2) -0.0033(19) 0.0008(17) -0.0009(17)
C1 0.036(3) 0.016(3) 0.050(4) -0.003(3) -0.005(3) 0.011(2)
C2 0.045(4) 0.014(3) 0.041(4) 0.006(3) 0.000(3) 0.007(3)
C3 0.061(4) 0.030(4) 0.053(4) 0.008(3) -0.008(3) 0.006(3)
C4 0.072(5) 0.044(4) 0.055(4) 0.015(3) -0.001(4) 0.006(4)
C5 0.068(5) 0.042(4) 0.067(5) 0.013(4) 0.017(4) 0.000(4)
C6 0.049(4) 0.016(3) 0.089(5) 0.006(3) 0.010(4) 0.000(3)
C7 0.044(4) 0.012(3) 0.056(4) -0.001(3) 0.004(3) 0.011(3)
C8 0.040(4) 0.011(3) 0.064(4) -0.007(3) -0.004(3) 0.007(3)
C9 0.058(4) 0.034(4) 0.071(5) -0.008(3) -0.003(4) -0.001(3)
C10 0.073(5) 0.044(4) 0.077(6) -0.021(4) -0.007(4) -0.009(4)
C11 0.087(5) 0.059(5) 0.056(4) -0.013(4) 0.010(4) 0.006(4)
C12 0.063(4) 0.025(4) 0.061(5) -0.008(3) 0.004(3) 0.001(3)
C13 0.047(4) 0.016(3) 0.043(4) -0.007(3) 0.002(3) 0.009(3)
C14 0.064(4) 0.034(4) 0.057(4) -0.002(3) 0.016(3) -0.017(3)
C15 0.080(5) 0.044(4) 0.107(6) 0.005(4) 0.026(4) -0.025(4)
C16 0.054(4) 0.028(4) 0.133(7) 0.000(5) -0.006(4) -0.017(3)
C17 0.074(5) 0.047(5) 0.110(6) -0.018(4) -0.031(4) -0.025(4)
C18 0.068(4) 0.040(4) 0.054(4) -0.008(3) -0.016(3) -0.009(3)
C19 0.031(3) 0.029(3) 0.055(4) -0.003(3) 0.001(3) -0.001(3)
C20 0.043(4) 0.052(4) 0.066(4) 0.010(3) -0.003(3) 0.007(3)
C21 0.062(5) 0.067(5) 0.079(5) 0.016(4) -0.022(4) 0.015(4)
C22 0.085(5) 0.064(5) 0.067(5) 0.019(4) -0.017(4) 0.000(4)
C23 0.079(5) 0.075(5) 0.049(4) 0.014(4) -0.002(3) 0.003(4)
C24 0.061(4) 0.046(4) 0.046(4) -0.003(3) 0.005(3) 0.008(3)
C25 0.037(3) 0.028(3) 0.051(4) -0.003(3) -0.001(3) -0.004(3)
C26 0.041(4) 0.056(4) 0.049(4) -0.006(3) 0.000(3) 0.014(3)
C27 0.059(4) 0.060(4) 0.065(5) -0.007(4) 0.018(4) 0.007(3)
C28 0.079(5) 0.064(5) 0.054(4) -0.011(4) 0.017(4) -0.003(4)
C29 0.071(5) 0.075(5) 0.042(4) -0.004(3) 0.003(3) -0.002(4)
C30 0.059(4) 0.052(4) 0.040(4) 0.004(3) 0.003(3) 0.002(3)
C31 0.039(3) 0.021(3) 0.046(3) 0.004(3) 0.002(3) -0.007(3)
C32 0.053(4) 0.038(4) 0.053(4) 0.008(3) 0.004(3) 0.000(3)
C33 0.074(5) 0.064(5) 0.050(4) 0.003(3) -0.013(3) -0.005(4)
C34 0.078(5) 0.079(6) 0.074(5) 0.001(4) -0.039(4) 0.009(4)
C35 0.103(6) 0.058(5) 0.094(6) 0.010(4) -0.043(4) 0.028(4)
C36 0.066(4) 0.038(4) 0.076(5) -0.009(3) -0.020(3) 0.014(3)
C37 0.032(3) 0.026(3) 0.050(4) 0.007(3) -0.001(3) 0.000(3)
C38 0.056(4) 0.038(4) 0.055(4) -0.009(3) 0.009(3) -0.003(3)
C39 0.075(5) 0.071(5) 0.060(4) -0.007(4) 0.022(4) -0.019(4)
C40 0.080(5) 0.085(6) 0.090(6) -0.006(4) 0.049(4) 0.007(5)
C41 0.102(6) 0.057(5) 0.124(7) -0.009(4) 0.067(5) 0.016(4)
C42 0.069(4) 0.046(4) 0.082(5) 0.004(4) 0.037(4) 0.015(3)
C43 0.037(3) 0.024(3) 0.055(4) -0.010(3) 0.004(3) -0.005(3)
C44 0.044(4) 0.040(4) 0.056(4) 0.001(3) -0.002(3) -0.013(3)
C45 0.061(4) 0.053(4) 0.075(5) -0.022(4) 0.000(3) -0.020(3)
C46 0.047(4) 0.037(4) 0.100(6) 0.010(4) 0.000(4) -0.014(3)
C47 0.052(4) 0.058(5) 0.078(5) 0.014(4) 0.008(3) -0.017(3)
C48 0.047(4) 0.045(4) 0.058(4) -0.003(3) 0.010(3) -0.010(3)
C49 0.030(3) 0.034(3) 0.056(4) 0.004(3) -0.004(3) 0.005(3)
C50 0.055(8) 0.027(7) 0.132(15) -0.022(10) 0.010(11) 0.005(7)
C51 0.058(8) 0.017(7) 0.22(2) 0.001(12) 0.026(12) -0.020(7)
C52 0.066(9) 0.009(7) 0.106(14) -0.001(10) 0.031(11) -0.013(6)
C53 0.057(8) 0.022(7) 0.136(16) -0.012(11) 0.009(10) 0.001(7)
C54 0.047(8) 0.014(7) 0.159(17) -0.023(10) -0.027(10) 0.000(6)
C55 0.071(10) 0.009(7) 0.067(14) -0.017(8) 0.033(10) -0.015(6)
C50' 0.066(9) 0.027(6) 0.096(10) 0.000(7) 0.047(8) 0.002(6)
C51' 0.070(7) 0.022(6) 0.061(8) 0.014(6) 0.029(6) -0.006(5)
C52' 0.071(9) 0.024(6) 0.117(12) 0.029(8) 0.036(8) 0.014(6)
C53' 0.096(12) 0.034(6) 0.072(10) -0.006(7) 0.044(8) 0.017(8)
C54' 0.047(7) 0.027(6) 0.017(6) -0.005(5) 0.011(5) -0.014(5)
C55' 0.037(8) 0.019(6) 0.092(14) 0.013(7) 0.031(7) -0.002(6)

loop_
_atom_type_symbol
_atom_type_description
_atom_type_scat_dispersion_real
_atom_type_scat_dispersion_imag
_atom_type_scat_source
C C 0.0033 0.0016 'International Tables Vol C Tables 4.2.6.8 and 6.1.1.4'
H H 0.0000 0.0000 'International Tables Vol C Tables 4.2.6.8 and 6.1.1.4'
Si Si 0.0817 0.0704 'International Tables Vol C Tables 4.2.6.8 and 6.1.1.4'
O O 0.0106 0.0060 'International Tables Vol C Tables 4.2.6.8 and 6.1.1.4'

loop_
_geom_angle_atom_site_label_1
_geom_angle_atom_site_label_2
_geom_angle_atom_site_label_3
_geom_angle
_geom_angle_site_symmetry_1
_geom_angle_site_symmetry_3
_geom_angle_publ_flag
O1 Si1 O3 110.21(17) . . ?
O1 Si1 O2 109.94(17) . . ?
O3 Si1 O2 110.45(17) . . ?
O1 Si1 C1 109.2(2) . . ?
O3 Si1 C1 108.4(2) . . ?
O2 Si1 C1 108.6(2) . . ?
O5 Si2 O4 108.64(18) . . ?
O5 Si2 O1 109.05(17) . . ?
O4 Si2 O1 108.81(17) . . ?
O5 Si2 C19 110.8(2) . . ?
O4 Si2 C19 111.4(2) . . ?
O1 Si2 C19 108.1(2) . . ?
O6 Si3 O7 109.98(18) . . ?
O6 Si3 O2 108.60(17) . . ?
O7 Si3 O2 108.35(17) . . ?
O6 Si3 C25 109.9(2) . . ?
O7 Si3 C25 110.6(2) . . ?
O2 Si3 C25 109.4(2) . . ?
O9 Si4 O8 109.83(18) . . ?
O9 Si4 O3 108.47(18) . . ?
O8 Si4 O3 108.29(17) . . ?
O9 Si4 C31 110.1(2) . . ?
O8 Si4 C31 110.20(19) . . ?
O3 Si4 C31 109.9(2) . . ?
O4 Si5 O9 109.03(18) . . ?
O4 Si5 O10 109.44(18) . . ?
O9 Si5 O10 108.30(18) . . ?
O4 Si5 C37 109.7(2) . . ?
O9 Si5 C37 110.7(2) . . ?
O10 Si5 C37 109.7(2) . . ?
O6 Si6 O5 109.17(18) . . ?
O6 Si6 O11 108.50(18) . . ?
O5 Si6 O11 109.20(18) . . ?
O6 Si6 C43 110.9(2) . . ?
O5 Si6 C43 109.6(2) . . ?
O11 Si6 C43 109.5(2) . . ?
O8 Si7 O7 110.02(17) . . ?
O8 Si7 O12 107.98(18) . . ?
O7 Si7 O12 108.65(18) . . ?
O8 Si7 C49 111.0(2) . . ?
O7 Si7 C49 110.7(2) . . ?
O12 Si7 C49 108.4(2) . . ?
O12 Si8 O10 108.96(18) . . ?
O12 Si8 O11 109.34(18) . . ?
O10 Si8 O11 109.19(17) . . ?
O12 Si8 C55 113.0(6) . . ?
O10 Si8 C55 101.3(8) . . ?
O11 Si8 C55 114.6(8) . . ?
O12 Si8 C55' 107.0(5) . . ?
O10 Si8 C55' 117.4(7) . . ?
O11 Si8 C55' 104.7(5) . . ?
C55 Si8 C55' 16.3(12) . . ?
Si1 O1 Si2 156.9(2) . . ?
Si1 O2 Si3 144.5(2) . . ?
Si1 O3 Si4 142.8(2) . . ?
Si5 O4 Si2 144.0(2) . . ?
Si2 O5 Si6 146.1(2) . . ?
Si6 O6 Si3 158.2(2) . . ?
Si7 O7 Si3 143.4(2) . . ?
Si4 O8 Si7 143.0(2) . . ?
Si4 O9 Si5 160.9(2) . . ?
Si8 O10 Si5 143.1(2) . . ?
Si8 O11 Si6 143.6(2) . . ?
Si8 O12 Si7 161.3(2) . . ?
C13 C1 C2 102.6(4) . . ?
C13 C1 Si1 112.0(3) . . ?
C2 C1 Si1 112.1(3) . . ?
C3 C2 C7 120.3(5) . . ?
C3 C2 C1 130.1(5) . . ?
C7 C2 C1 109.5(5) . . ?
C4 C3 C2 119.2(5) . . ?
C5 C4 C3 121.3(6) . . ?
C4 C5 C6 120.1(6) . . ?
C5 C6 C7 119.9(5) . . ?
C6 C7 C2 119.1(5) . . ?
C6 C7 C8 132.1(5) . . ?
C2 C7 C8 108.7(5) . . ?
C9 C8 C13 120.4(5) . . ?
C9 C8 C7 130.6(5) . . ?
C13 C8 C7 109.0(5) . . ?
C10 C9 C8 118.6(6) . . ?
C11 C10 C9 120.9(6) . . ?
C10 C11 C12 120.8(6) . . ?
C13 C12 C11 118.9(5) . . ?
C12 C13 C8 120.4(5) . . ?
C12 C13 C1 129.7(5) . . ?
C8 C13 C1 109.9(5) . . ?
C15 C14 C19 112.6(5) . . ?
C16 C15 C14 111.2(5) . . ?
C17 C16 C15 110.5(5) . . ?
C16 C17 C18 112.2(5) . . ?
C17 C18 C19 112.7(5) . . ?
C18 C19 C14 109.9(4) . . ?
C18 C19 Si2 111.9(4) . . ?
C14 C19 Si2 110.8(3) . . ?
C21 C20 C25 113.0(5) . . ?
C22 C21 C20 111.8(5) . . ?
C23 C22 C21 111.0(5) . . ?
C22 C23 C24 111.9(5) . . ?
C23 C24 C25 112.2(5) . . ?
C20 C25 C24 110.2(4) . . ?
C20 C25 Si3 112.4(4) . . ?
C24 C25 Si3 112.5(3) . . ?
C31 C26 C27 112.5(4) . . ?
C28 C27 C26 110.7(5) . . ?
C27 C28 C29 110.8(5) . . ?
C28 C29 C30 111.0(5) . . ?
C29 C30 C31 112.3(4) . . ?
C26 C31 C30 110.1(4) . . ?
C26 C31 Si4 112.6(3) . . ?
C30 C31 Si4 111.8(3) . . ?
C33 C32 C37 112.4(4) . . ?
C34 C33 C32 111.0(5) . . ?
C33 C34 C35 111.9(5) . . ?
C34 C35 C36 110.7(5) . . ?
C37 C36 C35 112.1(5) . . ?
C36 C37 C32 109.9(4) . . ?
C36 C37 Si5 112.6(4) . . ?
C32 C37 Si5 113.4(3) . . ?
C39 C38 C43 112.4(4) . . ?
C38 C39 C40 110.3(5) . . ?
C41 C40 C39 110.1(5) . . ?
C42 C41 C40 111.4(5) . . ?
C41 C42 C43 111.9(5) . . ?
C42 C43 C38 109.8(4) . . ?
C42 C43 Si6 113.3(4) . . ?
C38 C43 Si6 113.6(3) . . ?
C49 C44 C45 112.9(4) . . ?
C46 C45 C44 111.1(5) . . ?
C45 C46 C47 110.8(5) . . ?
C46 C47 C48 111.0(5) . . ?
C47 C48 C49 113.1(4) . . ?
C44 C49 C48 110.7(4) . . ?
C44 C49 Si7 110.0(3) . . ?
C48 C49 Si7 110.4(3) . . ?
C55 C50 C51 113.6(14) . . ?
C52 C51 C50 116.0(13) . . ?
C51 C52 C53 113.8(15) . . ?
C52 C53 C54 111.4(14) . . ?
C55 C54 C53 117.0(15) . . ?
C54 C55 C50 115.7(16) . . ?
C54 C55 Si8 115.8(13) . . ?
C50 C55 Si8 111.7(16) . . ?
C51' C50' C55' 113.7(11) . . ?
C52' C51' C50' 114.8(10) . . ?
C51' C52' C53' 117.9(11) . . ?
C52' C53' C54' 115.4(10) . . ?
C55' C54' C53' 113.7(10) . . ?
C54' C55' C50' 120.4(12) . . ?
C54' C55' Si8 117.8(9) . . ?
C50' C55' Si8 109.5(11) . . ?

loop_
_geom_bond_atom_site_label_1
_geom_bond_atom_site_label_2
_geom_bond_distance
_geom_bond_site_symmetry_2
_geom_bond_publ_flag
Si1 O1 1.596(3) . ?
Si1 O3 1.618(3) . ?
Si1 O2 1.617(3) . ?
Si1 C1 1.863(5) . ?
Si2 O5 1.615(3) . ?
Si2 O4 1.623(3) . ?
Si2 O1 1.626(3) . ?
Si2 C19 1.836(5) . ?
Si3 O6 1.618(3) . ?
Si3 O7 1.624(3) . ?
Si3 O2 1.631(3) . ?
Si3 C25 1.834(5) . ?
Si4 O9 1.607(3) . ?
Si4 O8 1.620(3) . ?
Si4 O3 1.632(3) . ?
Si4 C31 1.839(5) . ?
Si5 O4 1.620(3) . ?
Si5 O9 1.621(3) . ?
Si5 O10 1.625(3) . ?
Si5 C37 1.832(5) . ?
Si6 O6 1.607(3) . ?
Si6 O5 1.619(3) . ?
Si6 O11 1.628(3) . ?
Si6 C43 1.830(5) . ?
Si7 O8 1.623(3) . ?
Si7 O7 1.624(3) . ?
Si7 O12 1.627(3) . ?
Si7 C49 1.847(5) . ?
Si8 O12 1.601(3) . ?
Si8 O10 1.616(3) . ?
Si8 O11 1.617(3) . ?
Si8 C55 1.88(2) . ?
Si8 C55' 1.888(16) . ?
C1 C13 1.502(6) . ?
C1 C2 1.514(7) . ?
C2 C3 1.379(7) . ?
C2 C7 1.403(7) . ?
C3 C4 1.379(7) . ?
C4 C5 1.372(7) . ?
C5 C6 1.377(7) . ?
C6 C7 1.398(7) . ?
C7 C8 1.450(7) . ?
C8 C9 1.394(7) . ?
C8 C13 1.400(7) . ?
C9 C10 1.383(8) . ?
C10 C11 1.380(8) . ?
C11 C12 1.394(7) . ?
C12 C13 1.377(7) . ?
C14 C15 1.529(7) . ?
C14 C19 1.535(7) . ?
C15 C16 1.511(8) . ?
C16 C17 1.496(8) . ?
C17 C18 1.520(7) . ?
C18 C19 1.524(7) . ?
C20 C21 1.519(7) . ?
C20 C25 1.534(6) . ?
C21 C22 1.508(8) . ?
C22 C23 1.496(8) . ?
C23 C24 1.528(7) . ?
C24 C25 1.542(7) . ?
C26 C31 1.523(6) . ?
C26 C27 1.533(7) . ?
C27 C28 1.505(7) . ?
C28 C29 1.514(7) . ?
C29 C30 1.527(7) . ?
C30 C31 1.540(6) . ?
C32 C33 1.527(7) . ?
C32 C37 1.538(7) . ?
C33 C34 1.508(8) . ?
C34 C35 1.517(8) . ?
C35 C36 1.535(7) . ?
C36 C37 1.531(6) . ?
C38 C39 1.528(7) . ?
C38 C43 1.528(6) . ?
C39 C40 1.528(8) . ?
C40 C41 1.521(8) . ?
C41 C42 1.516(8) . ?
C42 C43 1.526(7) . ?
C44 C49 1.520(7) . ?
C44 C45 1.544(7) . ?
C45 C46 1.489(7) . ?
C46 C47 1.510(8) . ?
C47 C48 1.521(7) . ?
C48 C49 1.534(7) . ?
C50 C55 1.476(17) . ?
C50 C51 1.532(14) . ?
C51 C52 1.395(14) . ?
C52 C53 1.514(15) . ?
C53 C54 1.533(14) . ?
C54 C55 1.406(14) . ?
C50' C51' 1.533(12) . ?
C50' C55' 1.472(15) . ?
C51' C52' 1.421(12) . ?
C52' C53' 1.481(13) . ?
C53' C54' 1.531(12) . ?
C54' C55' 1.427(11) . ?
